data_8103610
loop_
_publ_author_name
'Masse, R.'
'Grenier, J.C.'
'Bassi, G.'
'Tordjman, I.'

_publ_section_title
;
 Structure cristalline du trimetaphosphate de lithium hydrate, Li3 P3 O9
 (H2 O)3
;
_journal_name_full
;
Zeitschrift fuer Kristallographie, Kristallgeometrie, Kristallphysik, 
Kristallchemie (-144,1977)
;
_journal_page_first 17
_journal_page_last 23
_journal_volume 137
_journal_year 1973
_chemical_formula_sum 'H6 Li3 O12 P3'
_chemical_name_systematic 'Li3 (P3 O9) (H2 O)3'
_space_group_IT_number 146
_symmetry_space_group_name_Hall 'R 3'
_symmetry_space_group_name_H-M 'R 3 :H'
_cell_angle_alpha 90
_cell_angle_beta 90
_cell_angle_gamma 120
_cell_formula_units_Z 3
_cell_length_a 12.511
_cell_length_b 12.511
_cell_length_c 5.594
_cell_volume 758.293
_citation_journal_id_ASTM ZEKGAX
_cod_data_source_file Masse_ZEKGAX_1973_1270.cif
_cod_data_source_block H6Li3O12P3
_cod_original_cell_volume 758.2931
_cod_database_code 8103610

loop_
_symmetry_equiv_pos_as_xyz
x,y,z
-y,x-y,z
-x+y,-x,z
x+2/3,y+1/3,z+1/3
-y+2/3,x-y+1/3,z+1/3
-x+y+2/3,-x+1/3,z+1/3
x+1/3,y+2/3,z+2/3
-y+1/3,x-y+2/3,z+2/3
-x+y+1/3,-x+2/3,z+2/3

loop_
_atom_site_label
_atom_site_type_symbol
_atom_site_fract_x
_atom_site_fract_y
_atom_site_fract_z
_atom_site_occupancy
_atom_site_U_iso_or_equiv
O4 O-2 0.2263 0.2511 0.4764 1 0.0
O3 O-2 0.1783 0.0263 0.2546 1 0.0
O1 O-2 0.1059 0.1219 -0.0537 1 0.0
O2 O-2 0.2308 0.0292 -0.1892 1 0.0
P1 P+5 0.14276 0.01839 0 1 0.0
Li1 Li+1 0.4076 0.1427 0.8447 1 0.0
